data_4323956
loop_
_publ_author_name
'Michael Ruf'
'Heinrich Vahrenkamp'

_publ_section_title
;
 Small Molecule Chemistry of the Pyrazolylborate-Zinc Unit TpCum,MeZn
;
_journal_name_full 'Inorganic Chemistry'
_journal_page_first 6571
_journal_page_last 6578
_journal_paper_doi 10.1021/ic960335a
_journal_volume 35
_journal_year 1996
_chemical_compound_source Methanol
_chemical_formula_sum 'C79 H98 B2 N12 O3 Zn2'
_chemical_formula_weight 1448.2
_chemical_name_systematic
; 
Bis[Hydrobis(3-cumyl-5-methyl-pyrazol-1-yl)-(5-cumyl-3-methyl-pyrazol-1-yl)
borato-zink]-oxid
;
_space_group_IT_number 15
_symmetry_cell_setting monoclinic
_symmetry_space_group_name_Hall '-C 2yc'
_symmetry_space_group_name_H-M 'C 1 2/c 1'
_atom_sites_solution_hydrogens geom
_atom_sites_solution_primary direct
_atom_sites_solution_secondary difmap
_audit_creation_method SHELXL
_cell_angle_alpha 90.00
_cell_angle_beta 104.61(4)
_cell_angle_gamma 90.00
_cell_formula_units_Z 4
_cell_length_a 23.293(14)
_cell_length_b 13.369(3)
_cell_length_c 26.745(8)
_cell_measurement_reflns_used 25
_cell_measurement_temperature 293(2)
_cell_measurement_theta_max 18
_cell_measurement_theta_min 10.5
_cell_volume 8059(6)
_computing_cell_refinement 'NONIUS EXPRESS'
_computing_data_collection 'NONIUS EXPRESS'
_computing_data_reduction 'CADFOR, CADSEX (E. Keller,1976, 1981)'
_computing_molecular_graphics 'SCHAKAL (E. Keller, 1992)'
_computing_structure_refinement 'SHELXL-93 (Sheldrick, 1993)'
_computing_structure_solution 'SHELXS-86 (Sheldrick, 1990)'
_diffrn_ambient_temperature 293(2)
_diffrn_measurement_device Nonius-Turbo-CAD4
_diffrn_measurement_method Omega-2Theta
_diffrn_radiation_monochromator graphite
_diffrn_radiation_source 'fine-focus sealed tube'
_diffrn_radiation_type MoK\a
_diffrn_radiation_wavelength 0.71073
_diffrn_reflns_av_R_equivalents 0.0636
_diffrn_reflns_av_sigmaI/netI 0.1121
_diffrn_reflns_limit_h_max 0
_diffrn_reflns_limit_h_min -25
_diffrn_reflns_limit_k_max 0
_diffrn_reflns_limit_k_min -14
_diffrn_reflns_limit_l_max 29
_diffrn_reflns_limit_l_min -28
_diffrn_reflns_number 5794
_diffrn_reflns_theta_max 23.05
_diffrn_reflns_theta_min 2.68
_diffrn_standards_decay_% 90
_diffrn_standards_interval_count 200
_diffrn_standards_interval_time 3600
_diffrn_standards_number 2
_exptl_absorpt_coefficient_mu 0.649
_exptl_absorpt_correction_T_max None
_exptl_absorpt_correction_T_min None
_exptl_absorpt_correction_type none
_exptl_crystal_colour colourless
_exptl_crystal_density_diffrn 1.178
_exptl_crystal_density_meas 1.2
_exptl_crystal_density_method floating
_exptl_crystal_description rod
_exptl_crystal_F_000 3032
_exptl_crystal_size_max 0.5
_exptl_crystal_size_mid 0.3
_exptl_crystal_size_min 0.3
_refine_diff_density_max 0.764
_refine_diff_density_min -0.323
_refine_diff_density_rms 0.087
_refine_ls_extinction_method none
_refine_ls_goodness_of_fit_all 1.098
_refine_ls_goodness_of_fit_obs 1.081
_refine_ls_hydrogen_treatment Riding-model
_refine_ls_matrix_type full
_refine_ls_number_parameters 440
_refine_ls_number_reflns 5568
_refine_ls_number_restraints 0
_refine_ls_restrained_S_all 1.403
_refine_ls_restrained_S_obs 1.081
_refine_ls_R_factor_all 0.2018
_refine_ls_R_factor_obs 0.0790
_refine_ls_shift/esd_max -0.163
_refine_ls_shift/esd_mean 0.017
_refine_ls_structure_factor_coef Fsqd
_refine_ls_weighting_details 'w=1/[\s^2^(Fo^2^)+(0.1235P)^2^+53.0561P] where P=(Fo^2^+2Fc^2^)/3'
_refine_ls_weighting_scheme calc
_refine_ls_wR_factor_all 0.3688
_refine_ls_wR_factor_obs 0.2019
_reflns_number_observed 2845
_reflns_number_total 5628
_reflns_observed_criterion >2sigma(I)
_cod_data_source_file ic960335a_4.cif
_cod_data_source_block r39a
_cod_depositor_comments
;
The following automatic conversions were performed:

'_exptl_absorpt_correction_type' value 'None' changed to 'none'
according to the built-in table from CIF Core dictionary named
'cif_core.dic' version 2.4.1 from 2010-06-29.

'_geom_bond_publ_flag'
value 'Y' changed to 'y' according to the built-in table from CIF
Core dictionary named 'cif_core.dic' version 2.4.1 from 2010-06-29
(57 times).

'_geom_angle_publ_flag' value 'Y' changed to 'y'
according to the built-in table from CIF Core dictionary named
'cif_core.dic' version 2.4.1 from 2010-06-29 (88 times).

Automatic conversion script
Id: cif_fix_values 1715 2011-07-08 13:25:40Z adriana 

The following automatic conversions were performed:

'_refine_ls_weighting_scheme' value 'calc
w=1/[\s^2^(Fo^2^)+(0.1235P)^2^+53.0561P] where P=(Fo^2^+2Fc^2^)/3'
was changed to 'calc'. New tag '_refine_ls_weighting_details' was
created. The value of the new tag was set to
'w=1/[\s^2^(Fo^2^)+(0.1235P)^2^+53.0561P] where P=(Fo^2^+2Fc^2^)/3'.

Automatic conversion script
Id: cif_fix_values 3143 2015-03-26 13:38:13Z robertas 
;
_cod_original_cell_volume 8059.2(57)
_cod_database_code 4323956

loop_
_symmetry_equiv_pos_as_xyz
'x, y, z'
'-x, y, -z+1/2'
'x+1/2, y+1/2, z'
'-x+1/2, y+1/2, -z+1/2'
'-x, -y, -z'
'x, -y, z-1/2'
'-x+1/2, -y+1/2, -z'
'x+1/2, -y+1/2, z-1/2'

loop_
_atom_site_aniso_label
_atom_site_aniso_U_11
_atom_site_aniso_U_22
_atom_site_aniso_U_33
_atom_site_aniso_U_23
_atom_site_aniso_U_13
_atom_site_aniso_U_12
Zn 0.0576(7) 0.0899(9) 0.0295(6) 0.0023(6) 0.0081(4) 0.0017(7)
N1 0.071(5) 0.078(6) 0.036(4) -0.005(4) 0.009(4) 0.006(5)
N2 0.057(5) 0.083(6) 0.039(4) 0.012(4) 0.008(3) 0.007(4)
N3 0.061(5) 0.102(7) 0.038(5) 0.002(4) 0.013(4) -0.005(5)
O1 0.293(21) 0.189(15) 0.023(5) 0.000(8) 0.022(8) -0.100(14)
N4 0.060(5) 0.076(6) 0.036(4) 0.006(4) 0.008(4) 0.005(4)
C1 0.065(6) 0.072(7) 0.046(6) 0.009(6) 0.004(5) -0.001(6)
C2 0.081(8) 0.075(8) 0.052(7) 0.009(6) 0.008(6) 0.006(6)
C3 0.068(7) 0.074(8) 0.056(7) -0.011(6) 0.015(5) 0.010(6)
C4 0.104(9) 0.116(10) 0.038(6) 0.017(6) 0.000(6) 0.011(8)
C5 0.092(8) 0.079(8) 0.046(6) -0.003(5) 0.013(6) 0.014(7)
C6 0.146(13) 0.126(12) 0.068(9) -0.008(8) 0.014(8) 0.060(10)
C7 0.210(18) 0.148(14) 0.085(11) -0.018(10) 0.033(11) 0.094(14)
C8 0.178(15) 0.119(12) 0.054(8) -0.008(8) 0.019(9) 0.056(11)
C9 0.133(12) 0.110(11) 0.045(7) -0.016(7) 0.005(7) 0.008(9)
C10 0.096(9) 0.106(10) 0.044(7) -0.011(6) 0.011(6) 0.001(7)
C11 0.389(36) 0.137(16) 0.049(10) -0.029(11) 0.019(15) 0.071(20)
C12 0.445(46) 0.366(40) 0.083(15) -0.098(20) 0.124(22) -0.169(35)
C13 1.321(152) 0.309(41) 0.102(19) -0.116(23) 0.197(43) -0.474(71)
N5 0.060(5) 0.090(6) 0.037(4) 0.007(4) 0.014(3) 0.009(5)
C14 0.080(7) 0.094(8) 0.051(6) 0.001(6) 0.030(5) 0.018(7)
C15 0.059(6) 0.110(9) 0.072(7) 0.009(6) 0.032(6) 0.014(6)
C16 0.059(7) 0.089(8) 0.058(6) 0.006(6) 0.018(5) 0.007(6)
C17 0.100(8) 0.145(11) 0.046(6) 0.027(7) 0.038(6) 0.020(8)
C18 0.048(6) 0.106(9) 0.071(7) 0.023(6) 0.015(5) 0.012(6)
C19 0.060(7) 0.225(18) 0.089(9) 0.078(11) 0.013(7) 0.010(9)
C20 0.068(9) 0.252(20) 0.096(11) 0.087(12) -0.001(7) -0.001(10)
C21 0.069(9) 0.173(15) 0.084(9) 0.028(9) 0.006(7) 0.021(9)
C22 0.052(7) 0.196(16) 0.081(9) 0.025(10) 0.012(6) 0.003(8)
C23 0.059(7) 0.147(12) 0.080(8) 0.016(8) 0.025(6) 0.009(7)
C24 0.099(11) 0.299(27) 0.087(12) 0.062(14) -0.003(9) 0.085(14)
C25 0.445(44) 0.379(39) 0.107(15) -0.049(19) -0.108(21) 0.319(38)
C26 0.136(15) 0.274(25) 0.095(13) 0.032(15) -0.013(11) 0.033(16)
N6 0.057(5) 0.086(6) 0.041(5) -0.002(4) 0.004(4) 0.000(5)
C27 0.054(6) 0.113(9) 0.054(7) 0.004(6) 0.006(5) -0.004(7)
C28 0.056(6) 0.109(9) 0.065(7) 0.000(7) 0.015(5) -0.023(6)
C29 0.070(7) 0.084(8) 0.048(6) -0.003(6) -0.002(5) 0.001(6)
C30 0.071(7) 0.147(12) 0.056(7) 0.010(7) 0.016(6) -0.017(7)
C31 0.068(7) 0.099(9) 0.042(6) -0.015(5) 0.007(5) 0.000(6)
C32 0.076(9) 0.237(18) 0.069(9) -0.055(10) 0.002(7) 0.014(10)
C33 0.077(9) 0.264(21) 0.067(9) -0.053(11) -0.014(7) 0.038(11)
C34 0.087(9) 0.135(12) 0.066(8) -0.035(7) 0.007(7) 0.024(8)
C35 0.097(10) 0.161(14) 0.080(9) -0.022(9) 0.016(8) 0.051(10)
C36 0.071(8) 0.139(12) 0.068(8) -0.019(7) 0.012(6) 0.020(8)
C37 0.150(14) 0.186(18) 0.057(9) -0.039(11) 0.005(9) 0.028(13)
C38 0.505(49) 0.205(24) 0.100(15) -0.082(16) 0.076(22) -0.092(29)
C39 0.613(60) 0.147(19) 0.116(18) -0.002(15) 0.143(26) 0.013(28)
B 0.058(7) 0.086(9) 0.039(6) 0.002(6) 0.010(5) 0.010(7)

loop_
_atom_site_label
_atom_site_type_symbol
_atom_site_fract_x
_atom_site_fract_y
_atom_site_fract_z
_atom_site_U_iso_or_equiv
_atom_site_thermal_displace_type
_atom_site_occupancy
_atom_site_calc_flag
_atom_site_refinement_flags
_atom_site_disorder_group
Zn Zn 0.26127(5) 0.23695(9) 0.57083(4) 0.0595(5) Uani 1 d . .
N1 N 0.2790(3) 0.1054(7) 0.6106(3) 0.063(2) Uani 1 d . .
N2 N 0.1995(3) 0.2812(6) 0.6070(3) 0.060(2) Uani 1 d . .
N3 N 0.3306(4) 0.3084(7) 0.6172(3) 0.067(2) Uani 1 d . .
O1 O 0.2500 0.2500 0.5000 0.172(8) Uani 1 d S .
N4 N 0.2962(3) 0.1277(6) 0.6628(3) 0.058(2) Uani 1 d . .
C1 C 0.3253(4) 0.0476(8) 0.6882(4) 0.063(3) Uani 1 d . .
C2 C 0.3272(5) -0.0247(9) 0.6530(4) 0.071(3) Uani 1 d . .
H2 H 0.3448(5) -0.0874(9) 0.6596(4) 0.085 Uiso 1 calc R .
C3 C 0.2977(4) 0.0136(8) 0.6051(4) 0.066(3) Uani 1 d . .
C4 C 0.3508(5) 0.0476(9) 0.7458(4) 0.089(4) Uani 1 d . .
H4A H 0.3718(5) -0.0138(9) 0.7560(4) 0.134 Uiso 1 calc R .
H4B H 0.3192(5) 0.0537(9) 0.7628(4) 0.134 Uiso 1 calc R .
H4C H 0.3776(5) 0.1030(9) 0.7553(4) 0.134 Uiso 1 calc R .
C5 C 0.2874(5) -0.0336(9) 0.5535(4) 0.073(3) Uani 1 d . .
C6 C 0.3247(7) -0.1046(11) 0.5442(5) 0.116(5) Uani 1 d . .
H6 H 0.3553(7) -0.1279(11) 0.5711(5) 0.139 Uiso 1 calc R .
C7 C 0.3178(8) -0.1431(12) 0.4948(6) 0.148(7) Uani 1 d . .
H7 H 0.3445(8) -0.1909(12) 0.4892(6) 0.178 Uiso 1 calc R .
C8 C 0.2732(8) -0.1130(11) 0.4546(5) 0.119(5) Uani 1 d . .
C9 C 0.2333(6) -0.0448(10) 0.4646(4) 0.099(4) Uani 1 d . .
H9 H 0.2009(6) -0.0259(10) 0.4380(4) 0.119 Uiso 1 calc R .
C10 C 0.2404(5) -0.0033(9) 0.5136(4) 0.083(3) Uani 1 d . .
H10 H 0.2138(5) 0.0444(9) 0.5194(4) 0.100 Uiso 1 calc R .
C11 C 0.2676(14) -0.1506(17) 0.3988(6) 0.198(12) Uani 1 d . .
H11 H 0.3027(14) -0.1932(17) 0.4027(6) 0.238 Uiso 1 calc R .
C12 C 0.2769(14) -0.0765(24) 0.3650(8) 0.288(18) Uani 1 d . .
H12A H 0.2953(14) -0.1054(24) 0.3401(8) 0.431 Uiso 1 calc R .
H12B H 0.3023(14) -0.0256(24) 0.3842(8) 0.431 Uiso 1 calc R .
H12C H 0.2395(14) -0.0474(24) 0.3476(8) 0.431 Uiso 1 calc R .
C13 C 0.2277(26) -0.2068(25) 0.3809(9) 0.575(57) Uani 1 d . .
H13A H 0.2234(26) -0.2536(25) 0.4069(9) 0.862 Uiso 1 calc R .
H13B H 0.2362(26) -0.2424(25) 0.3524(9) 0.862 Uiso 1 calc R .
H13C H 0.1916(26) -0.1696(25) 0.3691(9) 0.862 Uiso 1 calc R .
N5 N 0.2187(3) 0.2605(6) 0.6592(3) 0.062(2) Uani 1 d . .
C14 C 0.1730(5) 0.2692(8) 0.6813(4) 0.073(3) Uani 1 d . .
C15 C 0.1233(5) 0.2953(9) 0.6434(4) 0.078(3) Uani 1 d . .
H15 H 0.0852(5) 0.3057(9) 0.6473(4) 0.093 Uiso 1 calc R .
C16 C 0.1422(5) 0.3029(8) 0.5980(4) 0.068(3) Uani 1 d . .
C17 C 0.1783(5) 0.2492(10) 0.7371(4) 0.094(4) Uani 1 d . .
H17A H 0.1409(5) 0.2623(10) 0.7448(4) 0.140 Uiso 1 calc R .
H17B H 0.2082(5) 0.2920(10) 0.7577(4) 0.140 Uiso 1 calc R .
H17C H 0.1891(5) 0.1806(10) 0.7447(4) 0.140 Uiso 1 calc R .
C18 C 0.1050(4) 0.3269(9) 0.5458(4) 0.075(3) Uani 1 d . .
C19 C 0.1271(5) 0.3731(12) 0.5093(5) 0.126(6) Uani 1 d . .
H19 H 0.1668(5) 0.3922(12) 0.5178(5) 0.151 Uiso 1 calc R .
C20 C 0.0928(6) 0.3927(14) 0.4601(5) 0.142(7) Uani 1 d . .
H20 H 0.1100(6) 0.4209(14) 0.4356(5) 0.171 Uiso 1 calc R .
C21 C 0.0329(6) 0.3707(12) 0.4473(5) 0.111(5) Uani 1 d . .
C22 C 0.0110(5) 0.3304(12) 0.4843(5) 0.110(5) Uani 1 d . .
H22 H -0.0296(5) 0.3184(12) 0.4773(5) 0.132 Uiso 1 calc R .
C23 C 0.0457(5) 0.3059(10) 0.5322(5) 0.094(4) Uani 1 d . .
H23 H 0.0286(5) 0.2744(10) 0.5558(5) 0.113 Uiso 1 calc R .
C24 C -0.0051(7) 0.3934(19) 0.3920(6) 0.166(9) Uani 1 d . .
H24 H -0.0344(7) 0.3397(19) 0.3894(6) 0.200 Uiso 1 calc R .
C25 C -0.0392(13) 0.4654(21) 0.3885(7) 0.342(25) Uani 1 d . .
H25A H -0.0490(13) 0.4752(21) 0.4209(7) 0.513 Uiso 1 calc R .
H25B H -0.0747(13) 0.4525(21) 0.3620(7) 0.513 Uiso 1 calc R .
H25C H -0.0203(13) 0.5244(21) 0.3799(7) 0.513 Uiso 1 calc R .
C26 C 0.0216(8) 0.3601(17) 0.3505(7) 0.176(8) Uani 1 d . .
H26A H 0.0301(8) 0.2899(17) 0.3542(7) 0.264 Uiso 1 calc R .
H26B H 0.0577(8) 0.3965(17) 0.3526(7) 0.264 Uiso 1 calc R .
H26C H -0.0056(8) 0.3724(17) 0.3176(7) 0.264 Uiso 1 calc R .
N6 N 0.3252(3) 0.3081(6) 0.6680(3) 0.063(2) Uani 1 d . .
C27 C 0.3761(5) 0.3682(9) 0.6152(4) 0.075(3) Uani 1 d . .
C28 C 0.3992(5) 0.4075(9) 0.6639(4) 0.077(3) Uani 1 d . .
H28 H 0.4308(5) 0.4521(9) 0.6730(4) 0.092 Uiso 1 calc R .
C29 C 0.3680(5) 0.3699(8) 0.6961(4) 0.070(3) Uani 1 d . .
C30 C 0.3947(5) 0.3832(10) 0.5664(4) 0.091(4) Uani 1 d . .
H30A H 0.4287(5) 0.3424(10) 0.5668(4) 0.137 Uiso 1 calc R .
H30B H 0.4046(5) 0.4523(10) 0.5634(4) 0.137 Uiso 1 calc R .
H30C H 0.3628(5) 0.3648(10) 0.5375(4) 0.137 Uiso 1 calc R .
C31 C 0.3716(5) 0.3923(8) 0.7514(4) 0.071(3) Uani 1 d . .
C32 C 0.4252(6) 0.3834(13) 0.7864(5) 0.130(6) Uani 1 d . .
H32 H 0.4581(6) 0.3608(13) 0.7759(5) 0.156 Uiso 1 calc R .
C33 C 0.4303(6) 0.4085(14) 0.8383(5) 0.142(7) Uani 1 d . .
H33 H 0.4668(6) 0.4006(14) 0.8621(5) 0.170 Uiso 1 calc R .
C34 C 0.3835(6) 0.4442(11) 0.8551(5) 0.098(4) Uani 1 d . .
C35 C 0.3305(6) 0.4491(11) 0.8194(5) 0.114(5) Uani 1 d . .
H35 H 0.2974(6) 0.4710(11) 0.8296(5) 0.136 Uiso 1 calc R .
C36 C 0.3243(5) 0.4225(10) 0.7681(5) 0.094(4) Uani 1 d . .
H36 H 0.2871(5) 0.4255(10) 0.7449(5) 0.113 Uiso 1 calc R .
C37 C 0.3883(8) 0.4706(17) 0.9112(5) 0.135(6) Uani 1 d . .
H37 H 0.3497(8) 0.4974(17) 0.9131(5) 0.161 Uiso 1 calc R .
C38 C 0.4303(15) 0.5452(18) 0.9287(8) 0.270(16) Uani 1 d . .
H38A H 0.4106(15) 0.6081(18) 0.9292(8) 0.405 Uiso 1 calc R .
H38B H 0.4563(15) 0.5497(18) 0.9061(8) 0.405 Uiso 1 calc R .
H38C H 0.4530(15) 0.5292(18) 0.9630(8) 0.405 Uiso 1 calc R .
C39 C 0.4011(16) 0.3935(17) 0.9450(8) 0.283(19) Uani 1 d . .
H39A H 0.3709(16) 0.3433(17) 0.9357(8) 0.424 Uiso 1 calc R .
H39B H 0.4029(16) 0.4174(17) 0.9792(8) 0.424 Uiso 1 calc R .
H39C H 0.4388(16) 0.3652(17) 0.9442(8) 0.424 Uiso 1 calc R .
B B 0.2835(5) 0.2299(9) 0.6829(4) 0.061(3) Uani 1 d . .
H0 H 0.2908(5) 0.2273(9) 0.7206(4) 0.074 Uiso 1 calc R .
C40 C 0.4440(9) -0.2948(16) 0.6415(8) 0.167(7) Uiso 1 d . .
O2 O 0.4693(17) -0.2315(30) 0.6885(14) 0.473(21) Uiso 1 d . .
O3 O 0.5000 -0.1553(33) 0.7500 0.379(19) Uiso 1 d S .

loop_
_atom_type_symbol
_atom_type_description
_atom_type_scat_dispersion_real
_atom_type_scat_dispersion_imag
_atom_type_scat_source
C C 0.0033 0.0016 'International Tables Vol C Tables 4.2.6.8 and 6.1.1.4'
H H 0.0000 0.0000 'International Tables Vol C Tables 4.2.6.8 and 6.1.1.4'
B B 0.0013 0.0007 'International Tables Vol C Tables 4.2.6.8 and 6.1.1.4'
N N 0.0061 0.0033 'International Tables Vol C Tables 4.2.6.8 and 6.1.1.4'
O O 0.0106 0.0060 'International Tables Vol C Tables 4.2.6.8 and 6.1.1.4'
Zn Zn 0.2839 1.4301 'International Tables Vol C Tables 4.2.6.8 and 6.1.1.4'

loop_
_geom_angle_atom_site_label_1
_geom_angle_atom_site_label_2
_geom_angle_atom_site_label_3
_geom_angle
_geom_angle_site_symmetry_1
_geom_angle_site_symmetry_3
_geom_angle_publ_flag
O1 Zn N3 118.0(2) . . y
O1 Zn N2 122.0(2) . . y
N3 Zn N2 97.1(3) . . y
O1 Zn N1 124.8(2) . . y
N3 Zn N1 93.6(3) . . y
N2 Zn N1 94.5(3) . . y
C3 N1 N4 107.0(8) . . y
C3 N1 Zn 140.4(7) . . y
N4 N1 Zn 108.0(6) . . y
C16 N2 N5 106.5(7) . . y
C16 N2 Zn 141.6(6) . . y
N5 N2 Zn 109.7(5) . . y
C27 N3 N6 107.9(8) . . y
C27 N3 Zn 141.2(6) . . y
N6 N3 Zn 110.0(6) . . y
Zn O1 Zn 180.0 7_556 . y
C1 N4 N1 108.5(8) . . y
C1 N4 B 130.5(8) . . y
N1 N4 B 121.0(7) . . y
N4 C1 C2 108.3(8) . . y
N4 C1 C4 122.1(10) . . y
C2 C1 C4 129.5(10) . . y
C1 C2 C3 106.3(10) . . y
N1 C3 C2 109.9(9) . . y
N1 C3 C5 121.3(9) . . y
C2 C3 C5 128.8(11) . . y
C6 C5 C10 118.9(11) . . y
C6 C5 C3 120.7(10) . . y
C10 C5 C3 120.3(10) . . y
C5 C6 C7 120.7(13) . . y
C8 C7 C6 121.8(13) . . y
C7 C8 C9 117.6(12) . . y
C7 C8 C11 122.1(15) . . y
C9 C8 C11 120.3(14) . . y
C8 C9 C10 121.3(13) . . y
C5 C10 C9 119.5(12) . . y
C13 C11 C12 114.9(23) . . y
C13 C11 C8 117.2(30) . . y
C12 C11 C8 113.8(18) . . y
C14 N5 N2 109.6(7) . . y
C14 N5 B 130.2(8) . . y
N2 N5 B 120.2(7) . . y
N5 C14 C15 108.1(8) . . y
N5 C14 C17 123.3(9) . . y
C15 C14 C17 128.5(9) . . y
C14 C15 C16 105.5(9) . . y
N2 C16 C15 110.4(9) . . y
N2 C16 C18 122.8(9) . . y
C15 C16 C18 126.7(10) . . y
C19 C18 C23 116.2(10) . . y
C19 C18 C16 122.5(10) . . y
C23 C18 C16 121.2(10) . . y
C18 C19 C20 122.4(12) . . y
C21 C20 C19 120.2(13) . . y
C22 C21 C20 116.9(12) . . y
C22 C21 C24 123.5(13) . . y
C20 C21 C24 119.6(14) . . y
C21 C22 C23 122.8(12) . . y
C22 C23 C18 121.3(11) . . y
C25 C24 C26 124.4(19) . . y
C25 C24 C21 115.2(19) . . y
C26 C24 C21 114.3(13) . . y
C29 N6 N3 107.5(8) . . y
C29 N6 B 133.4(8) . . y
N3 N6 B 118.0(8) . . y
N3 C27 C28 108.4(9) . . y
N3 C27 C30 121.5(9) . . y
C28 C27 C30 130.1(11) . . y
C29 C28 C27 108.2(10) . . y
C28 C29 N6 108.0(9) . . y
C28 C29 C31 130.6(10) . . y
N6 C29 C31 121.2(10) . . y
C36 C31 C32 118.8(10) . . y
C36 C31 C29 122.8(10) . . y
C32 C31 C29 118.4(10) . . y
C31 C32 C33 119.5(12) . . y
C34 C33 C32 122.1(12) . . y
C35 C34 C33 116.5(11) . . y
C35 C34 C37 120.7(13) . . y
C33 C34 C37 122.7(12) . . y
C34 C35 C36 122.1(12) . . y
C31 C36 C35 120.8(11) . . y
C39 C37 C38 107.5(20) . . y
C39 C37 C34 115.6(17) . . y
C38 C37 C34 111.6(17) . . y
N4 B N5 110.6(8) . . y
N4 B N6 109.0(8) . . y
N5 B N6 109.2(8) . . y

loop_
_geom_bond_atom_site_label_1
_geom_bond_atom_site_label_2
_geom_bond_distance
_geom_bond_site_symmetry_2
_geom_bond_publ_flag
Zn O1 1.8540(11) . y
Zn N3 2.012(8) . y
Zn N2 2.014(8) . y
Zn N1 2.043(8) . y
N1 C3 1.322(12) . y
N1 N4 1.385(10) . y
N2 C16 1.328(12) . y
N2 N5 1.381(9) . y
N3 C27 1.339(12) . y
N3 N6 1.397(10) . y
O1 Zn 1.8540(11) 7_556 y
N4 C1 1.354(11) . y
N4 B 1.524(14) . y
C1 C2 1.359(14) . y
C1 C4 1.504(13) . y
C2 C3 1.390(13) . y
C3 C5 1.480(14) . y
C5 C6 1.35(2) . y
C5 C10 1.382(14) . y
C6 C7 1.39(2) . y
C7 C8 1.35(2) . y
C8 C9 1.38(2) . y
C8 C11 1.55(2) . y
C9 C10 1.395(14) . y
C11 C13 1.20(4) . y
C11 C12 1.39(3) . y
N5 C14 1.346(11) . y
N5 B 1.537(13) . y
C14 C15 1.378(14) . y
C14 C17 1.491(13) . y
C15 C16 1.396(13) . y
C16 C18 1.480(14) . y
C18 C19 1.361(15) . y
C18 C23 1.366(14) . y
C19 C20 1.38(2) . y
C20 C21 1.38(2) . y
C21 C22 1.34(2) . y
C21 C24 1.55(2) . y
C22 C23 1.370(15) . y
C24 C25 1.24(2) . y
C24 C26 1.47(2) . y
N6 C29 1.365(12) . y
N6 B 1.544(14) . y
C27 C28 1.381(14) . y
C27 C30 1.490(14) . y
C28 C29 1.358(14) . y
C29 C31 1.491(13) . y
C31 C36 1.349(14) . y
C31 C32 1.363(14) . y
C32 C33 1.41(2) . y
C33 C34 1.37(2) . y
C34 C35 1.36(2) . y
C34 C37 1.52(2) . y
C35 C36 1.39(2) . y
C37 C39 1.35(2) . y
C37 C38 1.39(3) . y
C40 O2 1.51(4) . y
